data_2011836
loop_
_publ_author_name
'H\"okelek, Tuncer'
'Pat\?ir, S\"uleyman'
'Erg\"un, Yavuz'
'Okay, G\"urol'

_publ_section_title
;
 4-Methylcarbazole-3-carboxylic acid
;
_journal_issue 4
_journal_name_full 'Acta Crystallographica Section C'
_journal_page_first 414
_journal_page_last 416
_journal_paper_doi 10.1107/S0108270100020199
_journal_volume 57
_journal_year 2001
_chemical_formula_iupac 'C14 H11 N1 O2'
_chemical_formula_moiety 'C14 H11 N1 O2'
_chemical_formula_sum 'C14 H11 N O2'
_chemical_formula_weight 225.25
_space_group_IT_number 14
_symmetry_cell_setting monoclinic
_symmetry_space_group_name_Hall '-P 2ybc'
_symmetry_space_group_name_H-M 'P 1 21/c 1'
_atom_type_scat_source IntTabIV
_cell_angle_alpha 90
_cell_angle_beta 93.530(10)
_cell_angle_gamma 90
_cell_formula_units_Z 4
_cell_length_a 7.5730(10)
_cell_length_b 17.7500(10)
_cell_length_c 8.2770(10)
_cell_measurement_reflns_used 25
_cell_measurement_temperature 298
_cell_measurement_theta_max 43
_cell_measurement_theta_min 21
_cell_volume 1110.5(2)
_computing_cell_refinement MolEN
_computing_data_collection 'MolEN (Fair, 1990)'
_computing_data_reduction MolEN
_computing_molecular_graphics 'ORTEPII (Johnson, 1976)'
_computing_publication_material MolEN
_computing_structure_refinement MolEN
_computing_structure_solution 'SHELXS86 (Sheldrick, 1990)'
_diffrn_measurement_device 'Enraf-Nonius CAD-4'
_diffrn_measurement_method \w/2\q
_diffrn_radiation_type CuK\a
_diffrn_radiation_wavelength 1.5418
_diffrn_reflns_av_R_equivalents .015
_diffrn_reflns_limit_h_max 0
_diffrn_reflns_limit_h_min -9
_diffrn_reflns_limit_k_max 22
_diffrn_reflns_limit_k_min 0
_diffrn_reflns_limit_l_max 10
_diffrn_reflns_limit_l_min -10
_diffrn_reflns_number 2532
_diffrn_reflns_theta_max 74.35
_diffrn_standards_decay_% 1
_diffrn_standards_interval_time 120
_diffrn_standards_number 3
_exptl_absorpt_coefficient_mu .737
_exptl_absorpt_correction_T_max .863
_exptl_absorpt_correction_T_min .731
_exptl_absorpt_correction_type empirical
_exptl_absorpt_process_details '(MolEN; Fair, 1990)'
_exptl_crystal_colour yellow
_exptl_crystal_density_diffrn 1.347
_exptl_crystal_density_method none
_exptl_crystal_description rod-shaped
_exptl_crystal_size_max .3
_exptl_crystal_size_mid .2
_exptl_crystal_size_min .2
_refine_diff_density_max .45
_refine_diff_density_min -.34
_refine_ls_extinction_method none
_refine_ls_goodness_of_fit_ref .87
_refine_ls_hydrogen_treatment mixed
_refine_ls_number_parameters 182
_refine_ls_number_reflns 1833
_refine_ls_R_factor_gt .061
_refine_ls_shift/su_max .01
_refine_ls_structure_factor_coef F
_refine_ls_weighting_scheme sigma
_refine_ls_wR_factor_ref .071
_reflns_number_gt 1833
_reflns_number_total 2268
_reflns_threshold_expression F>3\s(F)
_cod_data_source_file av1060.cif
_cod_data_source_block I
_cod_original_sg_symbol_H-M 'P 21/c'
_cod_original_formula_sum 'C14 H11 N1 O2'
_cod_database_code 2011836

loop_
_symmetry_equiv_pos_as_xyz
x,y,z
-x,y+1/2,-z+1/2
-x,-y,-z
x,-y+1/2,z+1/2

loop_
_atom_site_aniso_label
_atom_site_aniso_U_11
_atom_site_aniso_U_22
_atom_site_aniso_U_33
_atom_site_aniso_U_12
_atom_site_aniso_U_13
_atom_site_aniso_U_23
O1 .0650(10) .1050(10) .0710(10) -.0190(10) -.0157(9) .0240(10)
O2 .0630(10) .0760(10) .0700(10) -.0162(9) -.0041(9) .0160(10)
C1 .075(2) .0590(10) .0580(10) -.0100(10) -.0060(10) .0190(10)
C2 .0670(10) .0540(10) .0580(10) -.0010(10) -.0070(10) .0090(10)
C3 .0520(10) .0470(10) .0530(10) .0020(10) .0020(10) .0010(10)
C4 .0520(10) .0440(10) .0490(10) .0030(10) .0060(10) .0020(10)
C4a .0530(10) .0420(10) .0470(10) .0020(10) .0030(10) .0020(10)
C5 .0600(10) .0540(10) .0580(10) .0030(10) -.0020(10) .0020(10)
C5a .0530(10) .0440(10) .0520(10) .0020(10) .0040(10) -.0020(10)
C6 .066(2) .0630(10) .0640(10) .0070(10) -.0080(10) -.0020(10)
C7 .0550(10) .0640(10) .074(2) .0030(10) -.0050(10) -.0120(10)
C8 .0580(10) .0620(10) .067(2) -.0080(10) .0030(10) -.0070(10)
C8a .0590(10) .0510(10) .0570(10) -.0020(10) .0040(10) -.0020(10)
N9 .0670(10) .0610(10) .0600(10) -.0150(10) .0000(10) .0120(10)
C9a .0610(10) .0480(10) .0560(10) -.0060(10) .0020(10) .0050(10)
C10 .0600(10) .074(2) .0600(10) -.0080(10) .0010(10) .0190(10)
C11 .0530(10) .0540(10) .0530(10) .0030(10) .0000(10) .0000(10)

loop_
_atom_site_label
_atom_site_fract_x
_atom_site_fract_y
_atom_site_fract_z
_atom_site_U_iso_or_equiv
O1 -.3767(3) .06590(10) .3955(3) .0811(5)
O2 -.3204(2) .00580(10) .6259(2) .0700(4)
C1 .0778(4) .1852(2) .4060(3) .0642(6)
C2 -.0735(4) .1437(2) .4104(3) .0601(5)
C3 -.1051(3) .09330(10) .5367(3) .0505(5)
C4 .0208(3) .08420(10) .6674(3) .0482(4)
C4a .1770(3) .12660(10) .6641(3) .0475(4)
C5 .3962(4) .0987(2) .9188(3) .0498(5)
C5a .3358(3) .13180(10) .7730(3) .0577(5)
C6 .5621(4) .1169(2) .9871(3) .0647(6)
C7 .6703(4) .1674(2) .9115(4) .0648(6)
C8 .6164(4) .2014(2) .7684(3) .0626(6)
C8a .4485(3) .18330(10) .7003(3) .0553(5)
N9 .3666(3) .20950(10) .5585(3) .0630(5)
C9a .2036(4) .17600(10) .5346(3) .0550(5)
C10 -.0001(4) .0323(2) .8079(3) .0648(6)
C11 -.2749(3) .05170(10) .5235(3) .0535(5)
H1 -.498(7) .039(3) .398(6) .1902(2)
H9 .413(4) .247(2) .502(4) .1103(9)
H11 .099 .218 .319 .0761(7)
H21 -.168(4) .145(2) .317(3) .0811(7)
H51 .325(4) .065(2) .977(3) .0811(7)
H61 .600(4) .094(2) 1.088(4) .0913(8)
H71 .777(4) .178(2) .960(3) .0811(7)
H81 .700(4) .238(2) .718(4) .0989(8)
H101 .102 .036 .880 .0811
H102 -.102 .046 .863 .0811
H103 -.013 -.018 .770 .0811

loop_
_geom_angle_atom_site_label_1
_geom_angle_atom_site_label_2
_geom_angle_atom_site_label_3
_geom_angle
_geom_angle_publ_flag
C4 C4a C5a 133.2(2) yes
C4 C4a C9a 120.6(2) yes
C5a C4a C9a 106.2(2) yes
C4a C4 C3 117.1(2) yes
C4a C4 C10 118.3(2) yes
C3 C4 C10 124.6(2) no
C4 C3 C11 123.0(2) no
C4 C3 C2 120.4(2) y
C11 C3 C2 116.6(2) no
C4a C5a C8a 105.9(2) yes
C4a C5a C5 136.2(2) yes
C8a C5a C5 117.9(2) yes
C3 C11 O2 123.6(2) yes
C3 C11 O1 115.5(2) yes
O2 C11 O1 120.8(2) no
C2 C1 C9a 116.9(2) no
C2 C1 H11 122.0 no
C9a C1 H11 121.0 no
C3 C2 C1 122.9(2) no
C3 C2 H21 115(2) no
C1 C2 H21 122(2) no
C11 O1 H1 112.2(2) no
C5a C5 H51 122(2) no
C6 C5 H51 118(2) no
C7 C6 C5 120.9(3) no
C8a N9 C9a 109.3(2) no
C8a N9 H9 121(2) no
C9a N9 H9 130(2) no
C5a C8a N9 109.3(2) no
C5a C8a C8 122.5(2) no
N9 C8a C8 128.2(2) yes
C4a C9a C1 122.1(2) no
C4a C9a N9 109.2(2) no
C1 C9a N9 128.7(2) yes
C8 C7 C6 121.4(3) no
C8 C7 H71 121(2) no
C6 C7 H71 118(2) no
C8a C8 C7 117.6(3) no
C8a C8 H81 123(2) no
C7 C8 H81 119(2) no
C4 C10 H101 109.0 no
C4 C10 H102 109.7 no
C4 C10 H103 109.7 no
H101 C10 H102 109.5 no
H101 C10 H103 109.5 no
H102 C10 H103 109.5 no
C5a C5 C6 119.7(2) no
C7 C6 H61 120(2) no
C5 C6 H61 119(2) no

loop_
_geom_bond_atom_site_label_1
_geom_bond_atom_site_label_2
_geom_bond_site_symmetry_1
_geom_bond_site_symmetry_2
_geom_bond_distance
_geom_bond_publ_flag
C4a C4 . . 1.404(3) no
C4a C5a . . 1.461(3) yes
C4a C9a . . 1.409(3) no
C4 C3 . . 1.406(3) no
C4 C10 . . 1.499(4) no
C3 C11 . . 1.482(4) no
C3 C2 . . 1.408(4) no
C5a C8a . . 1.410(4) no
C5a C5 . . 1.394(4) yes
C11 O2 . . 1.238(3) yes
C11 O1 . . 1.293(3) yes
C1 C2 . . 1.366(4) yes
C1 C9a . . 1.393(4) yes
C1 H11 . . .950 no
C2 H21 . . 1.03(3) no
O1 H1 . . 1.03(4) no
N9 C8a . . 1.376(3) yes
N9 C9a . . 1.373(3) yes
N9 H9 . . .90(4) no
C8a C8 . . 1.397(4) yes
C7 C8 . . 1.369(4) yes
C7 C6 . . 1.390(4) yes
C7 H71 . . .91(3) no
C8 H81 . . 1.00(3) no
C10 H101 . . .950 no
C10 H102 . . .950 no
C10 H103 . . .950 no
C5 C6 . . 1.384(4) yes
C5 H51 . . .96(3) no
C6 H61 . . .96(3) no

loop_
_geom_torsion_atom_site_label_1
_geom_torsion_atom_site_label_2
_geom_torsion_atom_site_label_3
_geom_torsion_atom_site_label_4
_geom_torsion
_geom_torsion_publ_flag
C5a C4a C4 C3 -179.0(2) no
C5a C4a C4 C10 .7(4) no
C9a C4a C4 C3 .2(4) no
C9a C4a C4 C10 179.8(2) no
C4 C4a C5a C8a 178.4(3) no
C4 C4a C5a C5 -.1(5) no
C9a C4a C5a C8a -.8(3) no
C9a C4a C5a C5 -179.3(3) no
C4 C4a C9a C1 .3(4) no
C4 C4a C9a N9 -178.9(2) no
C5a C4a C9a C1 179.6(2) no
C5a C4a C9a N9 .4(3) no
C4a C4 C3 C11 179.4(2) no
C4a C4 C3 C2 -.6(4) no
C10 C4 C3 C11 -.2(4) no
C10 C4 C3 C2 179.9(2) no
C4 C3 C11 O2 .3(4) no
C4 C3 C11 O1 -179.7(2) no
C2 C3 C11 O2 -179.8(2) no
C2 C3 C11 O1 .3(4) no
C4 C3 C2 C1 .6(4) no
C11 C3 C2 C1 -179.4(3) no
C4a C5a C8a N9 .9(3) no
C4a C5a C8a C8 -178.4(2) no
C5 C5a C8a N9 179.8(2) no
C5 C5a C8a C8 .4(4) no
C4a C5a C5 C6 178.5(3) no
C8a C5a C5 C6 .1(4) no
C9a C1 C2 C3 -.1(4) no
C2 C1 C9a C4a -.3(4) no
C2 C1 C9a N9 178.7(3) no
C9a N9 C8a C5a -.7(3) no
C9a N9 C8a C8 178.6(3) no
C8a N9 C9a C4a .2(3) no
C8a N9 C9a C1 -179.0(3) no
C5a C8a C8 C7 -.4(4) no
N9 C8a C8 C7 -179.6(3) no
C6 C7 C8 C8a -.2(4) no
C8 C7 C6 C5 .7(4) no
C5a C5 C6 C7 -.6(4) no
